data_7229626
loop_
_publ_author_name
'Wu, Changqiang'
'Yang, Li'
'Chen, Zhuzhong'
'Zhang, Houbing'
'Li, Danyang'
'Lin, Bingbing'
'Zhu, Jiang'
'Ai, Hua'
'Zhang, Xiaoming'

_publ_section_title
;
 Poly(ethylene glycol) modified Mn2+ complexes as contrast agents with a
 prolonged observation window in rat MRA
;
_journal_issue 86
_journal_name_full 'RSC Advances'
_journal_page_first 54603
_journal_paper_doi 10.1039/C7RA09975D
_journal_volume 7
_journal_year 2017
_chemical_formula_moiety 'C51 H69 Mn4 N9 O15, 2(Cl), 3(H2 O)'
_chemical_formula_sum 'C51 H75 Cl2 Mn4 N9 O18'
_chemical_formula_weight 1392.86
_space_group_crystal_system orthorhombic
_space_group_IT_number 19
_space_group_name_Hall 'P 2ac 2ab'
_space_group_name_H-M_alt 'P 21 21 21'
_symmetry_space_group_name_Hall 'P 2ac 2ab'
_symmetry_space_group_name_H-M 'P 21 21 21'
_atom_sites_solution_hydrogens mixed
_atom_sites_solution_primary direct
_audit_creation_date 2017-10-18
_audit_creation_method
;
Olex2 1.2
(compiled 2017.08.10 svn.r3458 for OlexSys, GUI svn.r5381)
;
_audit_update_record
;
2017-10-18 deposited with the CCDC.
2017-11-21 downloaded from the CCDC.
;
_cell_angle_alpha 90
_cell_angle_beta 90
_cell_angle_gamma 90
_cell_formula_units_Z 4
_cell_length_a 13.0674(8)
_cell_length_b 13.2889(6)
_cell_length_c 35.945(2)
_cell_measurement_reflns_used 3119
_cell_measurement_temperature 145(2)
_cell_measurement_theta_max 26.3385
_cell_measurement_theta_min 2.7637
_cell_volume 6241.9(6)
_computing_cell_refinement
;
CrysAlisPro, Agilent Technologies,
Version 1.171.34.49 (release 20-01-2011 CrysAlis171 .NET)
(compiled Jan 20 2011,15:58:25)
;
_computing_data_collection
;
CrysAlisPro, Agilent Technologies,
Version 1.171.34.49 (release 20-01-2011 CrysAlis171 .NET)
(compiled Jan 20 2011,15:58:25)
;
_computing_data_reduction
;
CrysAlisPro, Agilent Technologies,
Version 1.171.34.49 (release 20-01-2011 CrysAlis171 .NET)
(compiled Jan 20 2011,15:58:25)
;
_computing_molecular_graphics 'Olex2 (Dolomanov et al., 2009)'
_computing_publication_material 'Olex2 (Dolomanov et al., 2009)'
_computing_structure_refinement 'ShelXL (Sheldrick, 2015)'
_computing_structure_solution 'XS (Sheldrick, 2008)'
_diffrn_ambient_temperature 145.15
_diffrn_detector_area_resol_mean 16.0874
_diffrn_measured_fraction_theta_full 0.965
_diffrn_measured_fraction_theta_max 0.965
_diffrn_measurement_details
;
#__ type_ start__ end____ width___ exp.time_
  1 omega  -90.00  -64.00   0.4000  100.0000
omega____ theta____ kappa____ phi______ frames
    -      -16.7361  162.0000   37.0000 65

#__ type_ start__ end____ width___ exp.time_
  2 omega   24.00   79.20   0.4000  100.0000
omega____ theta____ kappa____ phi______ frames
    -       19.8611   38.0000 -180.0000 138

#__ type_ start__ end____ width___ exp.time_
  3 omega    2.00   66.00   0.4000  100.0000
omega____ theta____ kappa____ phi______ frames
    -       19.8611   38.0000  -90.0000 160
;
_diffrn_measurement_device_type 'Xcalibur, Eos'
_diffrn_measurement_method '\w scans'
_diffrn_orient_matrix_UB_11 -0.0227344000
_diffrn_orient_matrix_UB_12 -0.0022433000
_diffrn_orient_matrix_UB_13 -0.0179099000
_diffrn_orient_matrix_UB_21 -0.0478910000
_diffrn_orient_matrix_UB_22 0.0134280000
_diffrn_orient_matrix_UB_23 0.0078217000
_diffrn_orient_matrix_UB_31 0.0114809000
_diffrn_orient_matrix_UB_32 0.0516138000
_diffrn_orient_matrix_UB_33 -0.0028160000
_diffrn_radiation_monochromator graphite
_diffrn_radiation_type MoK\a
_diffrn_radiation_wavelength 0.71073
_diffrn_reflns_av_R_equivalents 0.0488
_diffrn_reflns_av_unetI/netI 0.1282
_diffrn_reflns_Laue_measured_fraction_full 0.965
_diffrn_reflns_Laue_measured_fraction_max 0.965
_diffrn_reflns_limit_h_max 11
_diffrn_reflns_limit_h_min -15
_diffrn_reflns_limit_k_max 15
_diffrn_reflns_limit_k_min -15
_diffrn_reflns_limit_l_max 32
_diffrn_reflns_limit_l_min -42
_diffrn_reflns_number 14832
_diffrn_reflns_point_group_measured_fraction_full 0.926
_diffrn_reflns_point_group_measured_fraction_max 0.926
_diffrn_reflns_theta_full 24.713
_diffrn_reflns_theta_max 24.713
_diffrn_reflns_theta_min 3.169
_diffrn_source 'Enhance (Mo) X-ray Source'
_exptl_absorpt_coefficient_mu 0.950
_exptl_absorpt_correction_T_max 1.00000
_exptl_absorpt_correction_T_min 0.96750
_exptl_absorpt_correction_type multi-scan
_exptl_absorpt_process_details
;
CrysAlisPro, Agilent Technologies,
Version 1.171.34.49 (release 20-01-2011 CrysAlis171 .NET)
(compiled Jan 20 2011,15:58:25)
Empirical absorption correction using spherical harmonics,
 implemented in SCALE3 ABSPACK scaling algorithm.
;
_exptl_crystal_density_diffrn 1.482
_exptl_crystal_F_000 2888
_exptl_crystal_preparation 'Magnetic properties'
_exptl_crystal_recrystallization_method 'Re-crystallisation from solvent: ????'
_exptl_crystal_size_max 0.3
_exptl_crystal_size_mid 0.24
_exptl_crystal_size_min 0.2
_refine_diff_density_max 0.617
_refine_diff_density_min -0.665
_refine_diff_density_rms 0.068
_refine_ls_abs_structure_details
;
 Flack x determined using 1784 quotients [(I+)-(I-)]/[(I+)+(I-)]
 (Parsons, Flack and Wagner, Acta Cryst. B69 (2013) 249-259).
;
_refine_ls_abs_structure_Flack -0.011(16)
_refine_ls_extinction_method none
_refine_ls_goodness_of_fit_ref 0.992
_refine_ls_hydrogen_treatment mixed
_refine_ls_matrix_type full
_refine_ls_number_parameters 691
_refine_ls_number_reflns 9866
_refine_ls_number_restraints 15
_refine_ls_restrained_S_all 0.992
_refine_ls_R_factor_all 0.1192
_refine_ls_R_factor_gt 0.0682
_refine_ls_shift/su_max 0.665
_refine_ls_shift/su_mean 0.014
_refine_ls_structure_factor_coef Fsqd
_refine_ls_weighting_details 'w=1/[\s^2^(Fo^2^)+(0.0357P)^2^] where P=(Fo^2^+2Fc^2^)/3'
_refine_ls_weighting_scheme calc
_refine_ls_wR_factor_gt 0.1033
_refine_ls_wR_factor_ref 0.1221
_reflns_Friedel_coverage 0.728
_reflns_Friedel_fraction_full 0.878
_reflns_Friedel_fraction_max 0.878
_reflns_number_gt 6400
_reflns_number_total 9866
_reflns_threshold_expression 'I > 2\s(I)'
_cod_data_source_file c7ra09975d1.cif
_cod_data_source_block 1
_cod_database_code 7229626
_shelx_shelxl_version_number 2014/7
_chemical_oxdiff_formula C30H40N4O2Mn1
_shelx_space_group_comment
;
The symmetry employed for this shelxl refinement is uniquely defined
by the following loop, which should always be used as a source of
symmetry information in preference to the above space-group names.
They are only intended as comments.
;
_shelx_estimated_absorpt_t_max 0.833
_shelx_estimated_absorpt_t_min 0.764
_reflns_odcompleteness_completeness 99.49
_reflns_odcompleteness_iscentric 1
_reflns_odcompleteness_theta 26.32
_olex2_refinement_description
;
1. Fixed Uiso
 At 1.2 times of:
  All C(H) groups, {H31A,H31B} of C31, {H29A,H29B} of C29, {H37A,H37B} of C37,
   {H23A,H23B} of C23, {H20A,H20B} of C20, {H40A,H40B} of C40, {H30A,H30B} of
  C30, {H22A,H22B} of C22, {H32A,H32B} of C32, {H38A,H38B} of C38, {H39A,H39B}
  of C39, {H21A,H21B} of C21, {H48A,H48B} of C48, {H47A,H47B} of C47, {H46A,
  H46B} of C46, {H49A,H49B} of C49, {H3A,H3B} of C3, {H4C,H4D} of C4, {H6A,H6B}
  of C6, {H5A,H5B} of C5, {H14A,H14B} of C14, {H15C,H15D} of C15, {H12A,H12B}
  of C12, {H13A,H13B} of C13
 At 1.5 times of:
  All O(H,H) groups, {H17A,H17B} of C51
2. Restrained distances
 O4-H4B = O4-H4A
 0.85 with sigma of 0.02
 O11-H11B = O11-H11A
 0.85 with sigma of 0.02
 O15-H15A = O15-H15B
 0.85 with sigma of 0.02
 O17-H17A = O17-H17B
 0.85 with sigma of 0.02
 H4A-H4B
 1.39 with sigma of 0.04
 H11A-H11B
 1.39 with sigma of 0.04
 H15B-H15A
 1.39 with sigma of 0.04
 H17B-H17A
 1.39 with sigma of 0.04
 Mn1-H4B \\sim Mn1-H4A
 with sigma of 0.02
 Mn4-H11B \\sim Mn4-H11A
 with sigma of 0.02
 Mn3-H15A \\sim Mn3-H15B
 with sigma of 0.02
3. Uiso/Uaniso restraints and constraints
Uanis(N5) = Uanis(C41) = Uanis(C42) = Uanis(C43) = Uanis(C44) = Uanis(C45) =
Uanis(N8) = Uanis(C24) = Uanis(C25) = Uanis(C26) = Uanis(C27) = Uanis(C28)
Uanis(C37) = Uanis(C38) = Uanis(C39) = Uanis(C47) = Uanis(C48) = Uanis(C49)
4.a Free rotating group:
 O16(H16A,H16B), O18(H18A,H18B)
4.b Ternary CH refined with riding coordinates:
 C2(H2), C16(H16), C19(H19), C33(H33), C36(H36), C50(H50)
4.c Secondary CH2 refined with riding coordinates:
 C3(H3A,H3B), C4(H4C,H4D), C5(H5A,H5B), C6(H6A,H6B), C12(H12A,H12B), C13(H13A,
 H13B), C14(H14A,H14B), C15(H15C,H15D), C20(H20A,H20B), C21(H21A,H21B),
 C22(H22A,H22B), C23(H23A,H23B), C29(H29A,H29B), C30(H30A,H30B), C31(H31A,H31B),
  C32(H32A,H32B), C37(H37A,H37B), C38(H38A,H38B), C39(H39A,H39B), C40(H40A,
 H40B), C46(H46A,H46B), C47(H47A,H47B), C48(H48A,H48B), C49(H49A,H49B)
4.d Aromatic/amide H refined with riding coordinates:
 C8(H8), C9(H9), C10(H10), C25(H25), C26(H26), C27(H27), C42(H42), C43(H43),
 C44(H44)
;
_olex2_submission_special_instructions 'No special instructions were received'

loop_
_space_group_symop_operation_xyz
'x, y, z'
'-x+1/2, -y, z+1/2'
'x+1/2, -y+1/2, -z'
'-x, y+1/2, -z+1/2'

loop_
_atom_site_label
_atom_site_type_symbol
_atom_site_fract_x
_atom_site_fract_y
_atom_site_fract_z
_atom_site_U_iso_or_equiv
_atom_site_adp_type
_atom_site_occupancy
_atom_site_site_symmetry_order
_atom_site_calc_flag
_atom_site_refinement_flags_posn
Mn1 Mn 0.82770(11) 0.47172(10) 0.47397(4) 0.0366(4) Uani 1 1 d D
Mn2 Mn 0.66306(11) 0.35091(10) 0.41534(4) 0.0354(4) Uani 1 1 d .
Mn3 Mn 0.51808(11) 0.52525(11) 0.37024(4) 0.0423(4) Uani 1 1 d D
Mn4 Mn 0.79136(11) 0.19549(12) 0.35591(4) 0.0440(4) Uani 1 1 d D
Cl1 Cl 0.6518(3) 0.6572(3) 0.57264(11) 0.1016(13) Uani 1 1 d .
Cl2 Cl 0.3719(4) 0.3394(3) 0.26858(10) 0.1098(14) Uani 1 1 d .
O1 O 0.7296(5) 0.5039(4) 0.42495(17) 0.0405(17) Uani 1 1 d .
O2 O 0.7255(5) 0.3367(4) 0.46956(17) 0.0400(16) Uani 1 1 d .
O3 O 0.9297(5) 0.3839(5) 0.43779(19) 0.0439(17) Uani 1 1 d .
O4 O 0.6987(5) 0.5504(5) 0.5013(2) 0.057(2) Uani 1 1 d D
H4A H 0.643(4) 0.519(6) 0.505(3) 0.085 Uiso 1 1 d DR
H4B H 0.711(5) 0.590(7) 0.520(2) 0.085 Uiso 1 1 d DR
O5 O 0.7474(5) 0.1708(5) 0.4681(2) 0.057(2) Uani 1 1 d .
O6 O 0.6306(5) 0.6211(5) 0.39977(18) 0.0440(17) Uani 1 1 d .
O7 O 0.5188(5) 0.4285(5) 0.42308(19) 0.0453(17) Uani 1 1 d .
O8 O 0.6415(5) 0.4119(5) 0.35908(18) 0.0465(18) Uani 1 1 d .
O9 O 0.6392(5) 0.2073(5) 0.38713(17) 0.0444(18) Uani 1 1 d .
O10 O 0.8203(5) 0.3174(5) 0.39683(17) 0.0435(17) Uani 1 1 d .
O11 O 0.8298(6) 0.0972(6) 0.4046(2) 0.064(2) Uani 1 1 d D
H11A H 0.802(7) 0.106(8) 0.4262(12) 0.097 Uiso 1 1 d DR
H11B H 0.891(3) 0.080(9) 0.410(2) 0.097 Uiso 1 1 d DR
O12 O 0.7210(5) 0.3142(6) 0.31881(18) 0.0553(19) Uani 1 1 d .
O13 O 0.5160(5) 0.4435(5) 0.48423(19) 0.056(2) Uani 1 1 d .
O14 O 0.4733(5) 0.2182(5) 0.37494(19) 0.0509(18) Uani 1 1 d .
O15 O 0.4137(6) 0.4071(6) 0.3492(2) 0.063(2) Uani 1 1 d D
H15A H 0.356(3) 0.429(6) 0.357(3) 0.094 Uiso 1 1 d DR
H15B H 0.427(6) 0.359(5) 0.364(2) 0.094 Uiso 1 1 d DR
O16 O 0.2903(9) 0.1744(15) 0.3284(5) 0.162(5) Uani 1 1 d .
H16A H 0.3023 0.2020 0.3499 0.243 Uiso 1 1 d G
H16B H 0.3487 0.1483 0.3219 0.243 Uiso 1 1 d G
O17 O 0.4719(10) 0.5083(11) 0.5607(3) 0.156(6) Uani 1 1 d D
O18 O 1.179(4) -0.013(3) 0.3429(8) 0.50(3) Uani 1 1 d .
H18A H 1.1801 0.0297 0.3613 0.752 Uiso 1 1 d G
H18B H 1.1299 0.0034 0.3276 0.752 Uiso 1 1 d G
N1 N 0.8687(6) 0.3623(5) 0.5241(2) 0.0361(19) Uani 1 1 d .
N2 N 0.9606(6) 0.5352(6) 0.5055(2) 0.0377(19) Uani 1 1 d .
N3 N 0.8727(6) 0.6309(5) 0.4480(2) 0.038(2) Uani 1 1 d .
N4 N 0.3931(5) 0.5864(6) 0.4123(2) 0.040(2) Uani 1 1 d .
N5 N 0.4410(8) 0.6548(8) 0.3435(3) 0.0787(11) Uani 1 1 d .
N6 N 0.5909(7) 0.5525(8) 0.3090(2) 0.059(3) Uani 1 1 d .
N7 N 0.6762(7) 0.0770(6) 0.3297(2) 0.052(2) Uani 1 1 d .
N8 N 0.8690(9) 0.1161(8) 0.3095(3) 0.0787(11) Uani 1 1 d .
N9 N 0.9643(7) 0.2536(8) 0.3519(3) 0.065(3) Uani 1 1 d .
C1 C 0.7086(8) 0.5936(7) 0.4171(3) 0.039(2) Uani 1 1 d .
C2 C 0.7812(7) 0.6770(6) 0.4311(3) 0.042(2) Uani 1 1 d .
H2 H 0.7450 0.7182 0.4503 0.050 Uiso 1 1 calc R
C3 C 0.8175(9) 0.7454(8) 0.4000(3) 0.068(4) Uani 1 1 d .
H3A H 0.8329 0.8137 0.4095 0.082 Uiso 1 1 calc R
H3B H 0.7653 0.7506 0.3801 0.082 Uiso 1 1 calc R
C4 C 0.9158(9) 0.6934(12) 0.3854(3) 0.083(4) Uani 1 1 d .
H4C H 0.9017 0.6552 0.3623 0.100 Uiso 1 1 calc R
H4D H 0.9703 0.7433 0.3805 0.100 Uiso 1 1 calc R
C5 C 0.9460(9) 0.6232(8) 0.4169(3) 0.065(3) Uani 1 1 d .
H5A H 0.9477 0.5530 0.4077 0.078 Uiso 1 1 calc R
H5B H 1.0155 0.6408 0.4258 0.078 Uiso 1 1 calc R
C6 C 0.9152(8) 0.6912(7) 0.4781(3) 0.058(3) Uani 1 1 d .
H6A H 0.8589 0.7179 0.4936 0.069 Uiso 1 1 calc R
H6B H 0.9528 0.7492 0.4674 0.069 Uiso 1 1 calc R
C7 C 0.9854(8) 0.6309(7) 0.5015(3) 0.046(3) Uani 1 1 d .
C8 C 1.0706(8) 0.6710(8) 0.5194(3) 0.058(3) Uani 1 1 d .
H8 H 1.0897 0.7396 0.5166 0.069 Uiso 1 1 calc R
C9 C 1.1261(9) 0.6048(8) 0.5414(3) 0.058(3) Uani 1 1 d .
H9 H 1.1844 0.6286 0.5545 0.070 Uiso 1 1 calc R
C10 C 1.0988(8) 0.5070(8) 0.5446(3) 0.051(3) Uani 1 1 d .
H10 H 1.1386 0.4627 0.5594 0.061 Uiso 1 1 calc R
C11 C 1.0141(7) 0.4719(7) 0.5265(3) 0.041(2) Uani 1 1 d .
C12 C 0.9792(8) 0.3641(6) 0.5265(3) 0.044(3) Uani 1 1 d .
H12A H 1.0092 0.3280 0.5050 0.053 Uiso 1 1 calc R
H12B H 1.0020 0.3303 0.5496 0.053 Uiso 1 1 calc R
C13 C 0.8202(8) 0.4002(8) 0.5599(3) 0.048(3) Uani 1 1 d .
H13A H 0.8679 0.3919 0.5811 0.058 Uiso 1 1 calc R
H13B H 0.8020 0.4723 0.5576 0.058 Uiso 1 1 calc R
C14 C 0.7257(9) 0.3372(9) 0.5655(3) 0.067(3) Uani 1 1 d .
H14A H 0.7060 0.3341 0.5920 0.080 Uiso 1 1 calc R
H14B H 0.6674 0.3633 0.5508 0.080 Uiso 1 1 calc R
C15 C 0.7603(9) 0.2367(9) 0.5515(3) 0.068(4) Uani 1 1 d .
H15C H 0.7012 0.1944 0.5443 0.082 Uiso 1 1 calc R
H15D H 0.8007 0.2008 0.5706 0.082 Uiso 1 1 calc R
C16 C 0.8259(8) 0.2619(7) 0.5179(3) 0.045(3) Uani 1 1 d .
H16 H 0.8834 0.2124 0.5166 0.054 Uiso 1 1 calc R
C17 C 0.7631(7) 0.2537(9) 0.4824(3) 0.044(3) Uani 1 1 d .
C18 C 0.9098(8) 0.3346(8) 0.4092(3) 0.040(3) Uani 1 1 d .
C19 C 0.9998(7) 0.2881(8) 0.3884(3) 0.042(3) Uani 1 1 d .
H19 H 1.0290 0.2307 0.4029 0.050 Uiso 1 1 calc R
C20 C 1.0834(8) 0.3663(9) 0.3799(3) 0.057(3) Uani 1 1 d .
H20A H 1.0836 0.4201 0.3989 0.069 Uiso 1 1 calc R
H20B H 1.1518 0.3341 0.3795 0.069 Uiso 1 1 calc R
C21 C 1.0576(11) 0.4074(13) 0.3432(4) 0.099(5) Uani 1 1 d .
H21A H 1.1189 0.4094 0.3270 0.118 Uiso 1 1 calc R
H21B H 1.0299 0.4764 0.3455 0.118 Uiso 1 1 calc R
C22 C 0.9776(10) 0.3370(12) 0.3272(4) 0.086(4) Uani 1 1 d .
H22A H 0.9119 0.3732 0.3241 0.103 Uiso 1 1 calc R
H22B H 0.9998 0.3125 0.3024 0.103 Uiso 1 1 calc R
C23 C 1.0272(9) 0.1626(11) 0.3397(4) 0.088(4) Uani 1 1 d .
H23A H 1.0957 0.1838 0.3309 0.105 Uiso 1 1 calc R
H23B H 1.0359 0.1146 0.3605 0.105 Uiso 1 1 calc R
C24 C 0.9678(11) 0.1155(10) 0.3088(4) 0.0787(11) Uani 1 1 d .
C25 C 1.0169(10) 0.0671(10) 0.2774(3) 0.0787(11) Uani 1 1 d .
H25 H 1.0890 0.0575 0.2773 0.094 Uiso 1 1 calc R
C26 C 0.9598(10) 0.0358(10) 0.2483(4) 0.0787(11) Uani 1 1 d .
H26 H 0.9916 0.0135 0.2259 0.094 Uiso 1 1 calc R
C27 C 0.8541(10) 0.0366(10) 0.2515(4) 0.0787(11) Uani 1 1 d .
H27 H 0.8113 0.0161 0.2315 0.094 Uiso 1 1 calc R
C28 C 0.8150(11) 0.0674(10) 0.2840(4) 0.0787(11) Uani 1 1 d .
C29 C 0.6999(9) 0.0725(11) 0.2902(3) 0.079(4) Uani 1 1 d .
H29A H 0.6720 0.1328 0.2776 0.095 Uiso 1 1 calc R
H29B H 0.6671 0.0124 0.2791 0.095 Uiso 1 1 calc R
C30 C 0.6837(8) -0.0247(8) 0.3472(4) 0.069(4) Uani 1 1 d .
H30A H 0.7371 -0.0655 0.3348 0.083 Uiso 1 1 calc R
H30B H 0.7009 -0.0188 0.3739 0.083 Uiso 1 1 calc R
C31 C 0.5813(9) -0.0719(10) 0.3424(4) 0.077(4) Uani 1 1 d .
H31A H 0.5778 -0.1082 0.3184 0.092 Uiso 1 1 calc R
H31B H 0.5678 -0.1204 0.3627 0.092 Uiso 1 1 calc R
C32 C 0.5059(10) 0.0102(9) 0.3432(5) 0.105(5) Uani 1 1 d .
H32A H 0.4707 0.0124 0.3676 0.126 Uiso 1 1 calc R
H32B H 0.4541 0.0009 0.3234 0.126 Uiso 1 1 calc R
C33 C 0.5680(8) 0.1087(8) 0.3366(3) 0.054(3) Uani 1 1 d .
H33 H 0.5414 0.1419 0.3136 0.065 Uiso 1 1 calc R
C34 C 0.5607(8) 0.1851(8) 0.3692(3) 0.045(3) Uani 1 1 d .
C35 C 0.6670(8) 0.3906(8) 0.3274(3) 0.042(2) Uani 1 1 d .
C36 C 0.6324(9) 0.4555(9) 0.2948(3) 0.060(3) Uani 1 1 d .
H36 H 0.5803 0.4195 0.2794 0.072 Uiso 1 1 calc R
C37 C 0.7259(9) 0.4897(10) 0.2702(3) 0.0722(15) Uani 1 1 d .
H37A H 0.7797 0.4374 0.2698 0.087 Uiso 1 1 calc R
H37B H 0.7039 0.5038 0.2443 0.087 Uiso 1 1 calc R
C38 C 0.7610(9) 0.5772(10) 0.2876(4) 0.0722(15) Uani 1 1 d .
H38A H 0.7821 0.6269 0.2685 0.087 Uiso 1 1 calc R
H38B H 0.8212 0.5613 0.3032 0.087 Uiso 1 1 calc R
C39 C 0.6791(9) 0.6194(9) 0.3107(3) 0.0722(15) Uani 1 1 d .
H39A H 0.7028 0.6260 0.3367 0.087 Uiso 1 1 calc R
H39B H 0.6600 0.6871 0.3015 0.087 Uiso 1 1 calc R
C40 C 0.5069(8) 0.5915(8) 0.2858(3) 0.058(3) Uani 1 1 d .
H40A H 0.5351 0.6212 0.2627 0.070 Uiso 1 1 calc R
H40B H 0.4605 0.5357 0.2788 0.070 Uiso 1 1 calc R
C41 C 0.4508(10) 0.6668(11) 0.3061(4) 0.0787(11) Uani 1 1 d .
C42 C 0.3951(10) 0.7518(10) 0.2899(4) 0.0787(11) Uani 1 1 d .
H42 H 0.3992 0.7645 0.2639 0.094 Uiso 1 1 calc R
C43 C 0.3394(10) 0.8109(10) 0.3113(3) 0.0787(11) Uani 1 1 d .
H43 H 0.3022 0.8642 0.3000 0.094 Uiso 1 1 calc R
C44 C 0.3326(10) 0.7988(10) 0.3490(4) 0.0787(11) Uani 1 1 d .
H44 H 0.2941 0.8438 0.3640 0.094 Uiso 1 1 calc R
C45 C 0.3856(10) 0.7162(11) 0.3646(4) 0.0787(11) Uani 1 1 d .
C46 C 0.3899(8) 0.6959(8) 0.4055(3) 0.050(3) Uani 1 1 d .
H46A H 0.4515 0.7279 0.4162 0.060 Uiso 1 1 calc R
H46B H 0.3289 0.7251 0.4177 0.060 Uiso 1 1 calc R
C47 C 0.2906(9) 0.5429(9) 0.4091(3) 0.0722(15) Uani 1 1 d .
H47A H 0.2953 0.4701 0.4036 0.087 Uiso 1 1 calc R
H47B H 0.2523 0.5759 0.3887 0.087 Uiso 1 1 calc R
C48 C 0.2366(9) 0.5591(10) 0.4456(3) 0.0722(15) Uani 1 1 d .
H48A H 0.1853 0.5058 0.4502 0.087 Uiso 1 1 calc R
H48B H 0.2022 0.6255 0.4463 0.087 Uiso 1 1 calc R
C49 C 0.3230(9) 0.5541(9) 0.4737(3) 0.0722(15) Uani 1 1 d .
H49A H 0.3220 0.4889 0.4870 0.087 Uiso 1 1 calc R
H49B H 0.3166 0.6091 0.4922 0.087 Uiso 1 1 calc R
C50 C 0.4222(7) 0.5654(7) 0.4514(3) 0.041(3) Uani 1 1 d .
H50 H 0.4611 0.6244 0.4614 0.049 Uiso 1 1 calc R
C51 C 0.4914(7) 0.4704(8) 0.4537(3) 0.042(2) Uani 1 1 d .
H17A H 0.512(5) 0.553(6) 0.552(3) 0.063 Uiso 1 1 d DR
H17B H 0.417(4) 0.511(8) 0.548(3) 0.063 Uiso 1 1 d DR

loop_
_atom_site_aniso_label
_atom_site_aniso_U_11
_atom_site_aniso_U_22
_atom_site_aniso_U_33
_atom_site_aniso_U_23
_atom_site_aniso_U_13
_atom_site_aniso_U_12
Mn1 0.0381(9) 0.0345(7) 0.0372(9) -0.0003(7) -0.0064(7) -0.0016(7)
Mn2 0.0330(8) 0.0375(8) 0.0357(8) -0.0006(7) -0.0045(7) 0.0013(7)
Mn3 0.0393(9) 0.0442(8) 0.0433(9) 0.0051(8) -0.0075(7) 0.0043(8)
Mn4 0.0399(10) 0.0532(10) 0.0389(9) -0.0081(8) -0.0005(7) 0.0037(7)
Cl1 0.078(3) 0.105(3) 0.121(3) -0.061(2) 0.016(2) -0.020(2)
Cl2 0.159(4) 0.104(3) 0.066(2) -0.002(2) -0.022(2) -0.022(3)
O1 0.046(4) 0.032(4) 0.044(4) -0.004(3) -0.007(3) 0.005(3)
O2 0.043(4) 0.035(4) 0.041(4) 0.000(3) 0.000(3) -0.001(3)
O3 0.043(4) 0.039(4) 0.049(4) -0.008(4) -0.005(3) 0.000(3)
O4 0.041(5) 0.063(5) 0.066(5) 0.002(4) 0.005(4) -0.002(4)
O5 0.068(6) 0.047(5) 0.056(5) -0.004(4) -0.012(4) -0.008(4)
O6 0.038(4) 0.044(4) 0.050(4) 0.011(3) -0.010(3) -0.001(3)
O7 0.040(4) 0.045(4) 0.051(5) 0.004(3) 0.001(4) 0.002(3)
O8 0.052(5) 0.056(4) 0.031(4) -0.001(4) -0.009(4) 0.005(3)
O9 0.043(5) 0.053(4) 0.037(4) -0.004(3) -0.010(3) 0.006(3)
O10 0.027(4) 0.058(4) 0.045(4) -0.005(3) -0.004(3) 0.002(3)
O11 0.070(6) 0.065(5) 0.059(5) -0.005(4) -0.013(5) 0.007(5)
O12 0.059(5) 0.065(5) 0.042(4) 0.005(4) -0.005(4) 0.002(4)
O13 0.062(5) 0.076(5) 0.031(4) 0.012(4) 0.006(4) 0.011(4)
O14 0.037(4) 0.067(5) 0.049(4) -0.004(4) 0.005(4) -0.007(4)
O15 0.055(5) 0.058(5) 0.076(6) -0.008(4) -0.021(4) 0.007(4)
O16 0.067(7) 0.213(17) 0.206(15) 0.044(12) -0.027(8) -0.041(9)
O17 0.155(11) 0.248(15) 0.065(7) -0.040(8) 0.027(7) -0.146(11)
O18 0.95(8) 0.25(3) 0.31(3) 0.06(3) 0.12(4) 0.29(4)
N1 0.044(5) 0.034(4) 0.029(4) -0.006(4) -0.012(4) -0.003(4)
N2 0.042(5) 0.035(4) 0.036(5) 0.008(4) -0.007(4) -0.009(4)
N3 0.033(5) 0.036(5) 0.044(5) -0.001(4) -0.007(4) -0.009(4)
N4 0.022(4) 0.038(5) 0.062(6) -0.005(5) -0.002(4) -0.008(4)
N5 0.075(3) 0.088(3) 0.073(3) -0.017(2) -0.002(2) 0.003(2)
N6 0.055(6) 0.083(7) 0.038(5) 0.001(5) 0.000(5) 0.006(5)
N7 0.054(6) 0.055(5) 0.047(6) -0.009(5) -0.003(5) 0.009(5)
N8 0.075(3) 0.088(3) 0.073(3) -0.017(2) -0.002(2) 0.003(2)
N9 0.047(6) 0.088(7) 0.061(7) -0.016(6) 0.005(5) -0.004(5)
C1 0.036(6) 0.031(5) 0.051(7) -0.002(5) -0.001(5) 0.002(5)
C2 0.041(6) 0.032(5) 0.053(6) 0.002(5) -0.003(5) 0.010(5)
C3 0.064(9) 0.060(7) 0.082(9) 0.032(7) -0.033(7) -0.023(7)
C4 0.064(9) 0.135(13) 0.051(8) 0.030(9) 0.002(7) -0.011(9)
C5 0.064(9) 0.053(7) 0.077(9) 0.000(7) 0.019(7) 0.010(6)
C6 0.061(8) 0.039(6) 0.073(8) -0.007(6) -0.034(6) 0.016(5)
C7 0.051(7) 0.034(6) 0.053(7) -0.010(5) 0.000(6) -0.007(5)
C8 0.057(8) 0.046(6) 0.070(8) -0.009(6) -0.012(6) -0.004(6)
C9 0.052(8) 0.057(7) 0.066(8) 0.009(7) -0.015(6) -0.010(6)
C10 0.051(7) 0.044(7) 0.058(7) 0.000(6) -0.001(6) 0.004(5)
C11 0.041(6) 0.038(5) 0.044(6) -0.014(5) -0.017(5) 0.003(5)
C12 0.057(7) 0.031(5) 0.044(6) 0.009(5) -0.011(6) 0.009(5)
C13 0.058(8) 0.057(6) 0.030(6) -0.003(5) -0.008(5) 0.008(6)
C14 0.059(8) 0.072(8) 0.069(8) 0.012(7) 0.025(6) 0.002(7)
C15 0.093(11) 0.070(9) 0.042(8) 0.019(6) -0.015(7) -0.028(7)
C16 0.057(7) 0.042(6) 0.038(6) 0.005(5) -0.011(6) 0.022(5)
C17 0.034(6) 0.054(7) 0.045(7) 0.007(6) 0.003(5) -0.001(5)
C18 0.044(7) 0.051(7) 0.025(6) -0.005(5) 0.000(5) 0.000(5)
C19 0.033(6) 0.058(6) 0.034(6) -0.011(5) -0.010(5) 0.014(5)
C20 0.050(7) 0.066(8) 0.056(8) -0.011(7) 0.010(6) -0.010(6)
C21 0.081(11) 0.137(13) 0.078(11) 0.026(10) 0.015(9) -0.027(10)
C22 0.075(10) 0.122(12) 0.061(8) 0.028(9) 0.009(7) -0.026(9)
C23 0.047(8) 0.109(10) 0.107(11) -0.072(9) 0.004(7) -0.006(8)
C24 0.075(3) 0.088(3) 0.073(3) -0.017(2) -0.002(2) 0.003(2)
C25 0.075(3) 0.088(3) 0.073(3) -0.017(2) -0.002(2) 0.003(2)
C26 0.075(3) 0.088(3) 0.073(3) -0.017(2) -0.002(2) 0.003(2)
C27 0.075(3) 0.088(3) 0.073(3) -0.017(2) -0.002(2) 0.003(2)
C28 0.075(3) 0.088(3) 0.073(3) -0.017(2) -0.002(2) 0.003(2)
C29 0.074(10) 0.108(10) 0.055(8) -0.045(7) -0.003(7) -0.015(8)
C30 0.058(8) 0.051(7) 0.098(10) -0.014(7) -0.020(7) 0.007(6)
C31 0.065(9) 0.069(9) 0.095(11) -0.019(8) 0.012(8) -0.010(7)
C32 0.074(10) 0.049(8) 0.193(17) -0.034(9) 0.028(11) -0.015(7)
C33 0.047(7) 0.055(7) 0.061(8) -0.019(6) -0.012(6) 0.004(5)
C34 0.043(7) 0.058(7) 0.033(6) 0.002(6) -0.001(5) 0.007(6)
C35 0.038(6) 0.045(6) 0.044(7) 0.005(6) -0.001(5) 0.002(5)
C36 0.087(9) 0.068(8) 0.026(6) -0.005(6) 0.002(6) -0.004(7)
C37 0.064(4) 0.078(3) 0.074(4) -0.002(3) 0.015(3) 0.001(3)
C38 0.064(4) 0.078(3) 0.074(4) -0.002(3) 0.015(3) 0.001(3)
C39 0.064(4) 0.078(3) 0.074(4) -0.002(3) 0.015(3) 0.001(3)
C40 0.048(7) 0.069(7) 0.057(7) 0.019(6) -0.013(6) 0.014(6)
C41 0.075(3) 0.088(3) 0.073(3) -0.017(2) -0.002(2) 0.003(2)
C42 0.075(3) 0.088(3) 0.073(3) -0.017(2) -0.002(2) 0.003(2)
C43 0.075(3) 0.088(3) 0.073(3) -0.017(2) -0.002(2) 0.003(2)
C44 0.075(3) 0.088(3) 0.073(3) -0.017(2) -0.002(2) 0.003(2)
C45 0.075(3) 0.088(3) 0.073(3) -0.017(2) -0.002(2) 0.003(2)
C46 0.052(7) 0.050(6) 0.047(7) -0.003(6) -0.006(5) 0.005(5)
C47 0.064(4) 0.078(3) 0.074(4) -0.002(3) 0.015(3) 0.001(3)
C48 0.064(4) 0.078(3) 0.074(4) -0.002(3) 0.015(3) 0.001(3)
C49 0.064(4) 0.078(3) 0.074(4) -0.002(3) 0.015(3) 0.001(3)
C50 0.028(6) 0.051(6) 0.044(6) -0.002(5) -0.010(5) -0.002(5)
C51 0.039(6) 0.043(6) 0.044(7) 0.002(6) 0.007(5) -0.013(5)

loop_
_atom_type_symbol
_atom_type_description
_atom_type_scat_dispersion_real
_atom_type_scat_dispersion_imag
_atom_type_scat_source
C C 0.0033 0.0016 'International Tables Vol C Tables 4.2.6.8 and 6.1.1.4'
H H 0.0000 0.0000 'International Tables Vol C Tables 4.2.6.8 and 6.1.1.4'
Cl Cl 0.1484 0.1585 'International Tables Vol C Tables 4.2.6.8 and 6.1.1.4'
Mn Mn 0.3368 0.7283 'International Tables Vol C Tables 4.2.6.8 and 6.1.1.4'
N N 0.0061 0.0033 'International Tables Vol C Tables 4.2.6.8 and 6.1.1.4'
O O 0.0106 0.0060 'International Tables Vol C Tables 4.2.6.8 and 6.1.1.4'

loop_
_geom_angle_atom_site_label_1
_geom_angle_atom_site_label_2
_geom_angle_atom_site_label_3
_geom_angle
O1 Mn1 O2 75.8(2)
O1 Mn1 N1 148.2(2)
O1 Mn1 N2 141.0(2)
O1 Mn1 N3 70.2(2)
O2 Mn1 N1 72.5(2)
O2 Mn1 N3 146.0(2)
O3 Mn1 O1 89.0(2)
O3 Mn1 O2 83.9(2)
O3 Mn1 O4 167.3(3)
O3 Mn1 N1 89.2(3)
O3 Mn1 N2 91.7(3)
O3 Mn1 N3 95.2(3)
O4 Mn1 O1 79.8(3)
O4 Mn1 O2 87.5(2)
O4 Mn1 N1 97.1(3)
O4 Mn1 N2 100.8(3)
O4 Mn1 N3 86.7(3)
N1 Mn1 N3 141.6(3)
N2 Mn1 O2 143.1(3)
N2 Mn1 N1 70.8(3)
N2 Mn1 N3 70.9(3)
O2 Mn2 O1 77.9(2)
O2 Mn2 O7 105.0(2)
O2 Mn2 O8 158.1(2)
O2 Mn2 O9 113.8(2)
O2 Mn2 O10 84.3(2)
O7 Mn2 O1 83.5(2)
O7 Mn2 O8 80.3(2)
O7 Mn2 O9 110.6(2)
O7 Mn2 O10 161.0(2)
O8 Mn2 O1 81.7(2)
O8 Mn2 O10 85.2(2)
O9 Mn2 O1 157.1(2)
O9 Mn2 O8 82.9(2)
O9 Mn2 O10 79.4(2)
O10 Mn2 O1 82.4(2)
O6 Mn3 O7 85.6(2)
O6 Mn3 O8 89.7(2)
O6 Mn3 N4 87.4(2)
O6 Mn3 N6 95.1(3)
O7 Mn3 N4 70.6(3)
O7 Mn3 N6 146.5(3)
O8 Mn3 O7 76.6(2)
O8 Mn3 N4 147.2(3)
O8 Mn3 N6 69.9(3)
O15 Mn3 O6 168.6(3)
O15 Mn3 O7 83.5(3)
O15 Mn3 O8 84.6(3)
O15 Mn3 N4 92.1(3)
O15 Mn3 N5 97.1(3)
O15 Mn3 N6 92.2(3)
N4 Mn3 N6 142.9(3)
N5 Mn3 O6 93.6(3)
N5 Mn3 O7 142.9(3)
N5 Mn3 O8 140.5(3)
N5 Mn3 N4 72.3(3)
N5 Mn3 N6 70.6(3)
O9 Mn4 N7 71.9(3)
O9 Mn4 N9 145.9(3)
O10 Mn4 O9 76.9(2)
O10 Mn4 O11 82.5(3)
O10 Mn4 O12 87.2(3)
O10 Mn4 N7 148.8(3)
O10 Mn4 N9 69.1(3)
O11 Mn4 O9 81.5(3)
O11 Mn4 O12 163.4(3)
O11 Mn4 N7 93.8(3)
O11 Mn4 N9 91.3(3)
O12 Mn4 O9 83.6(2)
O12 Mn4 N7 88.3(3)
O12 Mn4 N9 97.1(3)
N7 Mn4 N9 142.1(3)
N8 Mn4 O9 143.0(3)
N8 Mn4 O10 140.0(3)
N8 Mn4 O11 102.0(3)
N8 Mn4 O12 94.2(3)
N8 Mn4 N7 71.1(4)
N8 Mn4 N9 71.1(4)
Mn1 O1 Mn2 99.9(2)
C1 O1 Mn1 119.2(6)
C1 O1 Mn2 138.0(6)
Mn2 O2 Mn1 102.9(3)
C17 O2 Mn1 115.5(6)
C17 O2 Mn2 123.4(6)
C18 O3 Mn1 129.9(6)
Mn1 O4 H4A 119(5)
Mn1 O4 H4B 119(5)
H4A O4 H4B 111(6)
C1 O6 Mn3 127.7(6)
Mn2 O7 Mn3 99.5(3)
C51 O7 Mn2 124.0(6)
C51 O7 Mn3 117.7(6)
Mn2 O8 Mn3 100.1(3)
C35 O8 Mn2 137.6(7)
C35 O8 Mn3 121.3(7)
Mn2 O9 Mn4 99.4(3)
C34 O9 Mn2 124.4(7)
C34 O9 Mn4 116.5(6)
Mn2 O10 Mn4 100.9(3)
C18 O10 Mn2 135.6(6)
C18 O10 Mn4 121.3(6)
Mn4 O11 H11A 122(5)
Mn4 O11 H11B 122(5)
H11A O11 H11B 104(6)
C35 O12 Mn4 129.7(6)
Mn3 O15 H15A 101(6)
Mn3 O15 H15B 101(6)
H15A O15 H15B 103(6)
H16A O16 H16B 104.5
H17A O17 H17B 107(6)
H18A O18 H18B 109.5
C12 N1 Mn1 105.0(5)
C12 N1 C13 111.2(7)
C12 N1 C16 114.0(7)
C13 N1 Mn1 110.2(5)
C16 N1 Mn1 110.8(5)
C16 N1 C13 105.7(7)
C7 N2 Mn1 119.9(6)
C7 N2 C11 122.9(8)
C11 N2 Mn1 117.2(6)
C2 N3 Mn1 109.3(5)
C2 N3 C5 104.0(8)
C5 N3 Mn1 113.3(6)
C6 N3 Mn1 107.1(6)
C6 N3 C2 112.7(7)
C6 N3 C5 110.6(8)
C46 N4 Mn3 104.6(6)
C46 N4 C50 110.5(7)
C47 N4 Mn3 116.5(6)
C47 N4 C46 110.5(8)
C47 N4 C50 103.5(8)
C50 N4 Mn3 111.3(5)
C41 N5 Mn3 118.5(9)
C45 N5 Mn3 118.5(9)
C45 N5 C41 122.9(12)
C36 N6 Mn3 109.0(6)
C39 N6 Mn3 111.3(7)
C39 N6 C36 104.7(9)
C39 N6 C40 113.5(10)
C40 N6 Mn3 105.9(6)
C40 N6 C36 112.5(8)
C29 N7 Mn4 106.3(7)
C29 N7 C30 111.1(9)
C29 N7 C33 112.1(9)
C30 N7 Mn4 113.0(6)
C30 N7 C33 104.3(8)
C33 N7 Mn4 110.3(6)
C24 N8 Mn4 118.4(9)
C24 N8 C28 121.0(12)
C28 N8 Mn4 120.5(9)
C19 N9 Mn4 110.3(6)
C19 N9 C23 109.6(9)
C22 N9 Mn4 113.7(8)
C22 N9 C19 106.0(10)
C22 N9 C23 111.6(11)
C23 N9 Mn4 105.7(7)
O1 C1 C2 118.3(9)
O6 C1 O1 124.6(9)
O6 C1 C2 117.0(8)
N3 C2 C1 109.5(7)
N3 C2 H2 109.2
N3 C2 C3 107.4(8)
C1 C2 H2 109.1
C3 C2 C1 112.4(8)
C3 C2 H2 109.1
C2 C3 H3A 111.0
C2 C3 H3B 111.0
C2 C3 C4 103.9(9)
H3A C3 H3B 109.0
C4 C3 H3A 111.0
C4 C3 H3B 111.0
C3 C4 H4C 111.0
C3 C4 H4D 111.0
H4C C4 H4D 109.0
C5 C4 C3 103.8(9)
C5 C4 H4C 111.0
C5 C4 H4D 111.0
N3 C5 C4 110.7(9)
N3 C5 H5A 109.5
N3 C5 H5B 109.5
C4 C5 H5A 109.5
C4 C5 H5B 109.5
H5A C5 H5B 108.1
N3 C6 H6A 109.4
N3 C6 H6B 109.4
N3 C6 C7 111.0(8)
H6A C6 H6B 108.0
C7 C6 H6A 109.4
C7 C6 H6B 109.4
N2 C7 C6 115.6(9)
N2 C7 C8 121.0(9)
C8 C7 C6 123.4(9)
C7 C8 H8 122.0
C9 C8 C7 116.0(10)
C9 C8 H8 122.0
C8 C9 H9 119.4
C10 C9 C8 121.3(10)
C10 C9 H9 119.4
C9 C10 H10 119.9
C9 C10 C11 120.1(10)
C11 C10 H10 119.9
N2 C11 C10 118.7(9)
N2 C11 C12 116.3(8)
C10 C11 C12 124.8(9)
N1 C12 C11 108.6(7)
N1 C12 H12A 110.0
N1 C12 H12B 110.0
C11 C12 H12A 110.0
C11 C12 H12B 110.0
H12A C12 H12B 108.4
N1 C13 H13A 110.6
N1 C13 H13B 110.6
H13A C13 H13B 108.7
C14 C13 N1 105.7(8)
C14 C13 H13A 110.6
C14 C13 H13B 110.6
C13 C14 H14A 111.4
C13 C14 H14B 111.4
H14A C14 H14B 109.3
C15 C14 C13 101.7(9)
C15 C14 H14A 111.4
C15 C14 H14B 111.4
C14 C15 H15C 111.0
C14 C15 H15D 111.0
C14 C15 C16 103.9(9)
H15C C15 H15D 109.0
C16 C15 H15C 111.0
C16 C15 H15D 111.0
N1 C16 C15 107.2(8)
N1 C16 H16 108.6
N1 C16 C17 113.5(8)
C15 C16 H16 108.5
C15 C16 C17 110.3(9)
C17 C16 H16 108.6
O2 C17 C16 116.4(9)
O5 C17 O2 123.4(10)
O5 C17 C16 120.2(9)
O3 C18 O10 125.1(9)
O3 C18 C19 117.2(9)
O10 C18 C19 117.6(9)
N9 C19 C18 108.8(8)
N9 C19 H19 110.4
N9 C19 C20 105.0(8)
C18 C19 H19 110.3
C18 C19 C20 111.9(9)
C20 C19 H19 110.4
C19 C20 H20A 110.7
C19 C20 H20B 110.6
H20A C20 H20B 108.8
C21 C20 C19 105.4(10)
C21 C20 H20A 110.7
C21 C20 H20B 110.6
C20 C21 H21A 110.6
C20 C21 H21B 110.6
C20 C21 C22 105.6(11)
H21A C21 H21B 108.7
C22 C21 H21A 110.6
C22 C21 H21B 110.6
N9 C22 C21 109.0(11)
N9 C22 H22A 109.9
N9 C22 H22B 109.9
C21 C22 H22A 109.9
C21 C22 H22B 109.9
H22A C22 H22B 108.3
N9 C23 H23A 110.7
N9 C23 H23B 110.7
H23A C23 H23B 108.8
C24 C23 N9 105.4(10)
C24 C23 H23A 110.6
C24 C23 H23B 110.7
N8 C24 C23 120.2(11)
N8 C24 C25 117.5(12)
C25 C24 C23 122.4(12)
C24 C25 H25 120.1
C26 C25 C24 119.7(13)
C26 C25 H25 120.1
C25 C26 H26 120.6
C25 C26 C27 118.9(12)
C27 C26 H26 120.6
C26 C27 H27 121.4
C28 C27 C26 117.1(13)
C28 C27 H27 121.4
N8 C28 C27 123.3(14)
N8 C28 C29 113.7(11)
C27 C28 C29 121.3(12)
N7 C29 C28 110.9(10)
N7 C29 H29A 109.5
N7 C29 H29B 109.5
C28 C29 H29A 109.5
C28 C29 H29B 109.5
H29A C29 H29B 108.1
N7 C30 H30A 110.6
N7 C30 H30B 110.6
H30A C30 H30B 108.7
C31 C30 N7 105.9(9)
C31 C30 H30A 110.6
C31 C30 H30B 110.6
C30 C31 H31A 110.4
C30 C31 H31B 110.4
H31A C31 H31B 108.6
C32 C31 C30 106.7(11)
C32 C31 H31A 110.4
C32 C31 H31B 110.4
C31 C32 H32A 110.6
C31 C32 H32B 110.6
C31 C32 C33 105.8(10)
H32A C32 H32B 108.7
C33 C32 H32A 110.6
C33 C32 H32B 110.6
N7 C33 C32 106.3(9)
N7 C33 H33 108.4
N7 C33 C34 111.6(8)
C32 C33 H33 108.4
C34 C33 C32 113.7(10)
C34 C33 H33 108.4
O9 C34 C33 119.6(9)
O14 C34 O9 126.0(10)
O14 C34 C33 114.4(9)
O8 C35 O12 124.2(9)
O8 C35 C36 120.3(10)
O12 C35 C36 115.5(9)
N6 C36 C35 109.6(8)
N6 C36 H36 110.8
N6 C36 C37 103.0(9)
C35 C36 H36 110.8
C35 C36 C37 111.4(10)
C37 C36 H36 110.9
C36 C37 H37A 110.9
C36 C37 H37B 110.9
H37A C37 H37B 109.0
C38 C37 C36 104.1(10)
C38 C37 H37A 110.9
C38 C37 H37B 110.9
C37 C38 H38A 109.8
C37 C38 H38B 109.8
C37 C38 C39 109.4(11)
H38A C38 H38B 108.2
C39 C38 H38A 109.8
C39 C38 H38B 109.8
N6 C39 C38 108.7(10)
N6 C39 H39A 110.0
N6 C39 H39B 110.0
C38 C39 H39A 110.0
C38 C39 H39B 110.0
H39A C39 H39B 108.3
N6 C40 H40A 109.7
N6 C40 H40B 109.7
H40A C40 H40B 108.2
C41 C40 N6 109.7(10)
C41 C40 H40A 109.7
C41 C40 H40B 109.7
N5 C41 C40 117.9(12)
N5 C41 C42 115.8(12)
C40 C41 C42 126.1(12)
C41 C42 H42 119.9
C43 C42 C41 120.2(13)
C43 C42 H42 119.9
C42 C43 H43 118.5
C42 C43 C44 123.0(14)
C44 C43 H43 118.5
C43 C44 H44 121.6
C43 C44 C45 116.9(13)
C45 C44 H44 121.6
N5 C45 C44 121.2(13)
N5 C45 C46 115.4(12)
C44 C45 C46 123.2(12)
N4 C46 C45 110.0(9)
N4 C46 H46A 109.7
N4 C46 H46B 109.7
C45 C46 H46A 109.6
C45 C46 H46B 109.7
H46A C46 H46B 108.2
N4 C47 H47A 110.1
N4 C47 H47B 110.1
N4 C47 C48 107.8(10)
H47A C47 H47B 108.5
C48 C47 H47A 110.1
C48 C47 H47B 110.2
C47 C48 H48A 111.2
C47 C48 H48B 111.2
C47 C48 C49 103.0(10)
H48A C48 H48B 109.1
C49 C48 H48A 111.2
C49 C48 H48B 111.2
C48 C49 H49A 110.5
C48 C49 H49B 110.5
C48 C49 C50 106.2(9)
H49A C49 H49B 108.7
C50 C49 H49A 110.5
C50 C49 H49B 110.5
N4 C50 C49 107.3(8)
N4 C50 H50 108.7
N4 C50 C51 110.6(8)
C49 C50 H50 108.7
C49 C50 C51 112.7(8)
C51 C50 H50 108.7
O7 C51 C50 118.0(9)
O13 C51 O7 125.5(10)
O13 C51 C50 116.5(9)

loop_
_geom_bond_atom_site_label_1
_geom_bond_atom_site_label_2
_geom_bond_distance
Mn1 O1 2.221(6)
Mn1 O2 2.243(6)
Mn1 O3 2.198(7)
Mn1 O4 2.214(7)
Mn1 N1 2.377(7)
Mn1 N2 2.238(7)
Mn1 N3 2.385(7)
Mn2 O1 2.239(6)
Mn2 O2 2.121(6)
Mn2 O7 2.166(7)
Mn2 O8 2.197(7)
Mn2 O9 2.183(7)
Mn2 O10 2.206(6)
Mn3 O6 2.216(6)
Mn3 O7 2.294(6)
Mn3 O8 2.243(7)
Mn3 O15 2.213(8)
Mn3 N4 2.368(8)
Mn3 N5 2.214(11)
Mn3 N6 2.425(9)
Mn4 O9 2.288(7)
Mn4 O10 2.220(6)
Mn4 O11 2.241(8)
Mn4 O12 2.261(7)
Mn4 N7 2.373(9)
Mn4 N8 2.219(10)
Mn4 N9 2.392(9)
O1 C1 1.255(11)
O2 C17 1.293(11)
O3 C18 1.245(11)
O4 H4A 0.85(3)
O4 H4B 0.86(3)
O5 C17 1.232(12)
O6 C1 1.250(11)
O7 C51 1.285(11)
O8 C35 1.221(11)
O9 C34 1.246(11)
O10 C18 1.272(11)
O11 H11A 0.86(3)
O11 H11B 0.86(3)
O12 C35 1.274(11)
O13 C51 1.197(11)
O14 C34 1.241(11)
O15 H15A 0.86(3)
O15 H15B 0.86(3)
O16 H16A 0.8696
O16 H16B 0.8698
O17 H17A 0.85(3)
O17 H17B 0.85(3)
O18 H18A 0.8702
O18 H18B 0.8707
N1 C12 1.446(11)
N1 C13 1.520(11)
N1 C16 1.464(11)
N2 C7 1.320(11)
N2 C11 1.329(11)
N3 C2 1.474(11)
N3 C5 1.477(12)
N3 C6 1.455(11)
N4 C46 1.475(12)
N4 C47 1.464(12)
N4 C50 1.485(12)
N5 C41 1.362(15)
N5 C45 1.329(15)
N6 C36 1.489(14)
N6 C39 1.457(14)
N6 C40 1.473(12)
N7 C29 1.455(13)
N7 C30 1.495(13)
N7 C33 1.496(13)
N8 C24 1.291(14)
N8 C28 1.327(15)
N9 C19 1.465(12)
N9 C22 1.431(15)
N9 C23 1.528(14)
C1 C2 1.544(13)
C2 H2 1.0000
C2 C3 1.518(13)
C3 H3A 0.9900
C3 H3B 0.9900
C3 C4 1.550(16)
C4 H4C 0.9900
C4 H4D 0.9900
C4 C5 1.519(16)
C5 H5A 0.9900
C5 H5B 0.9900
C6 H6A 0.9900
C6 H6B 0.9900
C6 C7 1.480(13)
C7 C8 1.392(13)
C8 H8 0.9500
C8 C9 1.389(14)
C9 H9 0.9500
C9 C10 1.351(14)
C10 H10 0.9500
C10 C11 1.367(12)
C11 C12 1.503(12)
C12 H12A 0.9900
C12 H12B 0.9900
C13 H13A 0.9900
C13 H13B 0.9900
C13 C14 1.505(15)
C14 H14A 0.9900
C14 H14B 0.9900
C14 C15 1.498(16)
C15 H15C 0.9900
C15 H15D 0.9900
C15 C16 1.517(13)
C16 H16 1.0000
C16 C17 1.521(13)
C18 C19 1.525(13)
C19 H19 1.0000
C19 C20 1.538(14)
C20 H20A 0.9900
C20 H20B 0.9900
C20 C21 1.469(16)
C21 H21A 0.9900
C21 H21B 0.9900
C21 C22 1.516(18)
C22 H22A 0.9900
C22 H22B 0.9900
C23 H23A 0.9900
C23 H23B 0.9900
C23 C24 1.492(16)
C24 C25 1.448(16)
C25 H25 0.9500
C25 C26 1.352(15)
C26 H26 0.9500
C26 C27 1.386(15)
C27 H27 0.9500
C27 C28 1.339(16)
C28 C29 1.521(17)
C29 H29A 0.9900
C29 H29B 0.9900
C30 H30A 0.9900
C30 H30B 0.9900
C30 C31 1.488(14)
C31 H31A 0.9900
C31 H31B 0.9900
C31 C32 1.470(17)
C32 H32A 0.9900
C32 H32B 0.9900
C32 C33 1.559(15)
C33 H33 1.0000
C33 C34 1.553(14)
C35 C36 1.522(14)
C36 H36 1.0000
C36 C37 1.575(14)
C37 H37A 0.9900
C37 H37B 0.9900
C37 C38 1.397(16)
C38 H38A 0.9900
C38 H38B 0.9900
C38 C39 1.468(15)
C39 H39A 0.9900
C39 H39B 0.9900
C40 H40A 0.9900
C40 H40B 0.9900
C40 C41 1.438(15)
C41 C42 1.464(18)
C42 H42 0.9500
C42 C43 1.318(15)
C43 H43 0.9500
C43 C44 1.369(15)
C44 H44 0.9500
C44 C45 1.413(17)
C45 C46 1.495(16)
C46 H46A 0.9900
C46 H46B 0.9900
C47 H47A 0.9900
C47 H47B 0.9900
C47 C48 1.505(15)
C48 H48A 0.9900
C48 H48B 0.9900
C48 C49 1.516(15)
C49 H49A 0.9900
C49 H49B 0.9900
C49 C50 1.530(13)
C50 H50 1.0000
C50 C51 1.556(13)

loop_
_geom_hbond_atom_site_label_D
_geom_hbond_atom_site_label_H
_geom_hbond_atom_site_label_A
_geom_hbond_distance_DH
_geom_hbond_distance_HA
_geom_hbond_distance_DA
_geom_hbond_angle_DHA
_geom_hbond_site_symmetry_A
O4 H4A O13 0.85(3) 2.08(5) 2.845(10) 151(9) .
O4 H4B Cl1 0.86(3) 2.25(4) 2.993(8) 146(6) .
O11 H11A O5 0.86(3) 1.88(5) 2.708(11) 161(11) .
O11 H11B O17 0.86(3) 1.90(5) 2.639(12) 144(8) 3_556
O15 H15B O7 0.86(3) 2.60(9) 3.003(11) 110(7) .
O15 H15B O14 0.86(3) 2.00(5) 2.785(10) 151(10) .
O17 H17A Cl1 0.85(3) 2.42(6) 3.104(10) 138(8) .

loop_
_geom_torsion_atom_site_label_1
_geom_torsion_atom_site_label_2
_geom_torsion_atom_site_label_3
_geom_torsion_atom_site_label_4
_geom_torsion
Mn1 O1 C1 O6 -154.0(8)
Mn1 O1 C1 C2 23.1(11)
Mn1 O2 C17 O5 -143.6(8)
Mn1 O2 C17 C16 38.9(10)
Mn1 O3 C18 O10 -7.1(14)
Mn1 O3 C18 C19 175.2(6)
Mn1 N1 C12 C11 49.3(8)
Mn1 N1 C13 C14 100.4(8)
Mn1 N1 C16 C15 -124.5(7)
Mn1 N1 C16 C17 -2.4(10)
Mn1 N2 C7 C6 5.0(12)
Mn1 N2 C7 C8 -176.9(8)
Mn1 N2 C11 C10 176.7(7)
Mn1 N2 C11 C12 0.3(11)
Mn1 N3 C2 C1 -30.0(9)
Mn1 N3 C2 C3 -152.3(7)
Mn1 N3 C5 C4 137.4(8)
Mn1 N3 C6 C7 42.7(10)
Mn2 O1 C1 O6 2.1(17)
Mn2 O1 C1 C2 179.2(6)
Mn2 O2 C17 O5 -16.0(13)
Mn2 O2 C17 C16 166.5(6)
Mn2 O7 C51 O13 -30.5(13)
Mn2 O7 C51 C50 148.4(6)
Mn2 O8 C35 O12 0.3(18)
Mn2 O8 C35 C36 179.0(7)
Mn2 O9 C34 O14 -28.3(14)
Mn2 O9 C34 C33 152.0(7)
Mn2 O10 C18 O3 -3.0(15)
Mn2 O10 C18 C19 174.6(6)
Mn3 O6 C1 O1 -10.1(15)
Mn3 O6 C1 C2 172.8(6)
Mn3 O7 C51 O13 -155.7(8)
Mn3 O7 C51 C50 23.1(10)
Mn3 O8 C35 O12 -165.6(8)
Mn3 O8 C35 C36 13.1(13)
Mn3 N4 C46 C45 46.6(9)
Mn3 N4 C47 C48 158.4(7)
Mn3 N4 C50 C49 -150.7(6)
Mn3 N4 C50 C51 -27.4(8)
Mn3 N5 C41 C40 2.8(15)
Mn3 N5 C41 C42 178.0(8)
Mn3 N5 C45 C44 -178.5(9)
Mn3 N5 C45 C46 5.8(15)
Mn3 N6 C36 C35 -29.6(10)
Mn3 N6 C36 C37 -148.3(7)
Mn3 N6 C39 C38 135.3(8)
Mn3 N6 C40 C41 44.3(11)
Mn4 O9 C34 O14 -152.6(8)
Mn4 O9 C34 C33 27.8(12)
Mn4 O10 C18 O3 -162.5(7)
Mn4 O10 C18 C19 15.1(11)
Mn4 O12 C35 O8 -1.5(16)
Mn4 O12 C35 C36 179.7(6)
Mn4 N7 C29 C28 44.6(11)
Mn4 N7 C30 C31 153.1(8)
Mn4 N7 C33 C32 -144.2(9)
Mn4 N7 C33 C34 -19.7(10)
Mn4 N8 C24 C23 3.2(16)
Mn4 N8 C24 C25 -177.3(9)
Mn4 N8 C28 C27 165.4(11)
Mn4 N8 C28 C29 0.0(15)
Mn4 N9 C19 C18 -33.7(10)
Mn4 N9 C19 C20 -153.6(7)
Mn4 N9 C22 C21 143.6(10)
Mn4 N9 C23 C24 45.2(12)
O1 C1 C2 N3 7.3(12)
O1 C1 C2 C3 126.7(10)
O3 C18 C19 N9 -167.4(8)
O3 C18 C19 C20 -51.8(12)
O6 C1 C2 N3 -175.3(8)
O6 C1 C2 C3 -56.0(12)
O8 C35 C36 N6 13.7(14)
O8 C35 C36 C37 127.1(11)
O10 C18 C19 N9 14.8(13)
O10 C18 C19 C20 130.3(9)
O12 C35 C36 N6 -167.5(9)
O12 C35 C36 C37 -54.1(13)
N1 C13 C14 C15 36.1(11)
N1 C16 C17 O2 -23.3(13)
N1 C16 C17 O5 159.2(9)
N2 C7 C8 C9 -0.4(16)
N2 C11 C12 N1 -35.8(11)
N3 C2 C3 C4 31.4(11)
N3 C6 C7 N2 -33.8(13)
N3 C6 C7 C8 148.1(10)
N4 C47 C48 C49 -32.3(12)
N4 C50 C51 O7 4.3(11)
N4 C50 C51 O13 -176.8(8)
N5 C41 C42 C43 0(2)
N5 C45 C46 N4 -37.5(14)
N6 C36 C37 C38 31.2(12)
N6 C40 C41 N5 -34.1(15)
N6 C40 C41 C42 151.4(12)
N7 C30 C31 C32 -31.6(15)
N7 C33 C34 O9 -4.1(14)
N7 C33 C34 O14 176.3(9)
N8 C24 C25 C26 7.9(19)
N8 C28 C29 N7 -32.0(15)
N9 C19 C20 C21 26.9(12)
N9 C23 C24 N8 -35.0(17)
N9 C23 C24 C25 145.6(12)
C1 C2 C3 C4 -89.1(10)
C2 N3 C5 C4 18.8(11)
C2 N3 C6 C7 162.9(8)
C2 C3 C4 C5 -18.7(12)
C3 C4 C5 N3 0.3(13)
C5 N3 C2 C1 91.3(9)
C5 N3 C2 C3 -31.1(10)
C5 N3 C6 C7 -81.1(11)
C6 N3 C2 C1 -148.9(8)
C6 N3 C2 C3 88.8(10)
C6 N3 C5 C4 -102.4(10)
C6 C7 C8 C9 177.6(10)
C7 N2 C11 C10 -0.4(15)
C7 N2 C11 C12 -176.7(9)
C7 C8 C9 C10 0.9(17)
C8 C9 C10 C11 -1.2(17)
C9 C10 C11 N2 0.9(16)
C9 C10 C11 C12 177.0(10)
C10 C11 C12 N1 148.1(10)
C11 N2 C7 C6 -178.0(9)
C11 N2 C7 C8 0.1(15)
C12 N1 C13 C14 -143.6(8)
C12 N1 C16 C15 117.3(9)
C12 N1 C16 C17 -120.6(9)
C13 N1 C12 C11 -69.9(9)
C13 N1 C16 C15 -5.1(10)
C13 N1 C16 C17 117.0(9)
C13 C14 C15 C16 -38.8(11)
C14 C15 C16 N1 27.8(11)
C14 C15 C16 C17 -96.3(10)
C15 C16 C17 O2 97.1(10)
C15 C16 C17 O5 -80.4(12)
C16 N1 C12 C11 170.8(8)
C16 N1 C13 C14 -19.4(10)
C18 C19 C20 C21 -91.0(11)
C19 N9 C22 C21 22.3(14)
C19 N9 C23 C24 164.0(10)
C19 C20 C21 C22 -13.3(15)
C20 C21 C22 N9 -5.1(16)
C22 N9 C19 C18 89.8(11)
C22 N9 C19 C20 -30.1(11)
C22 N9 C23 C24 -78.9(13)
C23 N9 C19 C18 -149.6(9)
C23 N9 C19 C20 90.5(11)
C23 N9 C22 C21 -97.0(13)
C23 C24 C25 C26 -172.6(13)
C24 N8 C28 C27 -17(2)
C24 N8 C28 C29 177.4(11)
C24 C25 C26 C27 -9.8(19)
C25 C26 C27 C28 -1.0(19)
C26 C27 C28 N8 15(2)
C26 C27 C28 C29 179.2(11)
C27 C28 C29 N7 162.2(12)
C28 N8 C24 C23 -174.3(13)
C28 N8 C24 C25 5.2(18)
C29 N7 C30 C31 -87.5(12)
C29 N7 C33 C32 97.7(12)
C29 N7 C33 C34 -137.8(10)
C30 N7 C29 C28 -78.7(12)
C30 N7 C33 C32 -22.6(12)
C30 N7 C33 C34 101.9(10)
C30 C31 C32 C33 16.8(16)
C31 C32 C33 N7 3.8(15)
C31 C32 C33 C34 -119.3(12)
C32 C33 C34 O9 116.2(11)
C32 C33 C34 O14 -63.5(13)
C33 N7 C29 C28 165.1(10)
C33 N7 C30 C31 33.3(12)
C35 C36 C37 C38 -86.3(12)
C36 N6 C39 C38 17.7(13)
C36 N6 C40 C41 163.2(10)
C36 C37 C38 C39 -20.9(14)
C37 C38 C39 N6 2.9(15)
C39 N6 C36 C35 89.6(11)
C39 N6 C36 C37 -29.1(11)
C39 N6 C40 C41 -78.2(12)
C40 N6 C36 C35 -146.7(9)
C40 N6 C36 C37 94.5(10)
C40 N6 C39 C38 -105.3(11)
C40 C41 C42 C43 174.2(12)
C41 N5 C45 C44 0(2)
C41 N5 C45 C46 -175.7(11)
C41 C42 C43 C44 2(2)
C42 C43 C44 C45 -3(2)
C43 C44 C45 N5 1(2)
C43 C44 C45 C46 176.9(11)
C44 C45 C46 N4 146.8(12)
C45 N5 C41 C40 -175.7(12)
C45 N5 C41 C42 -0.5(19)
C46 N4 C47 C48 -82.4(11)
C46 N4 C50 C49 93.5(9)
C46 N4 C50 C51 -143.2(8)
C47 N4 C46 C45 -79.6(11)
C47 N4 C50 C49 -24.8(10)
C47 N4 C50 C51 98.5(9)
C47 C48 C49 C50 15.7(12)
C48 C49 C50 N4 5.4(11)
C48 C49 C50 C51 -116.6(10)
C49 C50 C51 O7 124.4(10)
C49 C50 C51 O13 -56.6(12)
C50 N4 C46 C45 166.5(9)
C50 N4 C47 C48 35.9(11)
